data_1571620
loop_
_publ_author_name
'Yang, Jingting'
'Xu, Xin'
'Lin, Zhenyang'
'Xie, Zuowei'

_publ_section_title
;
 Metallaaromaticity involving a d<sup>0</sup> early transition metal
 centre: synthesis, structure, and aromaticity of tantallapyridinazirine
 complexes.
;
_journal_issue 21
_journal_name_full 'Chemical science'
_journal_page_first 7943
_journal_page_last 7948
_journal_paper_doi 10.1039/d4sc02629b
_journal_volume 15
_journal_year 2024
_chemical_formula_sum 'C41.5 H53 B10 N2 Ta'
_chemical_formula_weight 868.91
_space_group_crystal_system monoclinic
_space_group_IT_number 14
_space_group_name_Hall '-P 2yn'
_space_group_name_H-M_alt 'P 1 21/n 1'
_atom_sites_solution_hydrogens geom
_audit_creation_method SHELXL-2018/3
_audit_update_record
;
2023-08-14 deposited with the CCDC.	2024-05-07 downloaded from the CCDC.
;
_cell_angle_alpha 90
_cell_angle_beta 98.8430(10)
_cell_angle_gamma 90
_cell_formula_units_Z 4
_cell_length_a 9.3519(4)
_cell_length_b 17.5941(8)
_cell_length_c 28.9963(13)
_cell_measurement_reflns_used 4545
_cell_measurement_temperature 297(2)
_cell_measurement_theta_max 15
_cell_measurement_theta_min 15
_cell_volume 4714.3(4)
_computing_cell_refinement 'BRUKER D8VENTURE DIFFRACTOMETER'
_computing_data_collection 'BRUKER D8VENTURE DIFFRACTOMETER'
_computing_data_reduction 'BRUKER D8VENTURE DIFFRACTOMETER'
_computing_molecular_graphics 'BRUKER SHELXTL'
_computing_publication_material 'BRUKER SHELXTL'
_computing_structure_refinement 'SHELXL-2018/3 (Sheldrick, 2018)'
_computing_structure_solution 'SHELXT 2014/5 (Sheldrick, 2014)'
_diffrn_ambient_temperature 297(2)
_diffrn_measured_fraction_theta_full 0.994
_diffrn_measured_fraction_theta_max 0.994
_diffrn_measurement_device_type 'BRUKER D8VENTURE DIFFRACTOMETER'
_diffrn_measurement_method 'PHI & OMEGA SCAN'
_diffrn_radiation_type MoK\a
_diffrn_radiation_wavelength 0.71073
_diffrn_reflns_av_R_equivalents 0.0382
_diffrn_reflns_av_unetI/netI 0.0152
_diffrn_reflns_Laue_measured_fraction_full 0.994
_diffrn_reflns_Laue_measured_fraction_max 0.994
_diffrn_reflns_limit_h_max 11
_diffrn_reflns_limit_h_min -11
_diffrn_reflns_limit_k_max 21
_diffrn_reflns_limit_k_min -21
_diffrn_reflns_limit_l_max 34
_diffrn_reflns_limit_l_min -34
_diffrn_reflns_number 131173
_diffrn_reflns_point_group_measured_fraction_full 0.994
_diffrn_reflns_point_group_measured_fraction_max 0.994
_diffrn_reflns_theta_full 25.242
_diffrn_reflns_theta_max 25.250
_diffrn_reflns_theta_min 2.490
_exptl_absorpt_coefficient_mu 2.360
_exptl_absorpt_correction_T_max 0.7456
_exptl_absorpt_correction_T_min 0.4779
_exptl_absorpt_correction_type multi-scan
_exptl_crystal_colour red
_exptl_crystal_density_diffrn 1.224
_exptl_crystal_description block
_exptl_crystal_F_000 1756
_exptl_crystal_size_max 0.400
_exptl_crystal_size_mid 0.300
_exptl_crystal_size_min 0.200
_refine_diff_density_max 1.093
_refine_diff_density_min -1.567
_refine_diff_density_rms 0.090
_refine_ls_extinction_method none
_refine_ls_goodness_of_fit_ref 1.194
_refine_ls_hydrogen_treatment constr
_refine_ls_matrix_type full
_refine_ls_number_parameters 523
_refine_ls_number_reflns 8484
_refine_ls_number_restraints 19
_refine_ls_restrained_S_all 1.200
_refine_ls_R_factor_all 0.0372
_refine_ls_R_factor_gt 0.0331
_refine_ls_shift/su_max 0.002
_refine_ls_shift/su_mean 0.000
_refine_ls_structure_factor_coef Fsqd
_refine_ls_weighting_details 'w=1/[\s^2^(Fo^2^)+(0.0283P)^2^+13.0074P] where P=(Fo^2^+2Fc^2^)/3'
_refine_ls_weighting_scheme calc
_refine_ls_wR_factor_gt 0.0813
_refine_ls_wR_factor_ref 0.0834
_reflns_Friedel_coverage 0.000
_reflns_number_gt 7767
_reflns_number_total 8484
_reflns_threshold_expression 'I > 2\s(I)'
_cod_data_source_file d4sc02629b2.cif
_cod_data_source_block 7
_cod_depositor_comments 'Adding full bibliography for 1571618--1571620.cif.'
_cod_original_sg_symbol_H-M 'P 21/n'
_cod_original_formula_sum 'C41.50 H53 B10 N2 Ta'
_cod_database_code 1571620
_shelx_shelxl_version_number 2018/3
_shelx_space_group_comment
;
The symmetry employed for this shelxl refinement is uniquely defined
by the following loop, which should always be used as a source of
symmetry information in preference to the above space-group names.
They are only intended as comments.
;
_shelx_estimated_absorpt_t_min 0.452
_shelx_estimated_absorpt_t_max 0.650

loop_
_space_group_symop_operation_xyz
'x, y, z'
'-x+1/2, y+1/2, -z+1/2'
'-x, -y, -z'
'x-1/2, -y-1/2, z-1/2'

loop_
_atom_site_label
_atom_site_type_symbol
_atom_site_fract_x
_atom_site_fract_y
_atom_site_fract_z
_atom_site_U_iso_or_equiv
_atom_site_adp_type
_atom_site_occupancy
_atom_site_site_symmetry_order
_atom_site_calc_flag
_atom_site_refinement_flags_posn
_atom_site_refinement_flags_adp
_atom_site_refinement_flags_occupancy
_atom_site_disorder_assembly
_atom_site_disorder_group
Ta1 Ta -0.04201(2) 0.31569(2) 0.25447(2) 0.02650(6) Uani 1 1 d . . . . .
N1 N 0.1096(4) 0.36397(19) 0.30100(12) 0.0299(7) Uani 1 1 d . . . . .
C1 C -0.0082(5) 0.3722(2) 0.14248(15) 0.0353(10) Uani 1 1 d . . . . .
N2 N -0.0753(4) 0.19788(18) 0.26244(12) 0.0289(7) Uani 1 1 d . . . . .
C2 C 0.0669(4) 0.3209(2) 0.19042(14) 0.0312(9) Uani 1 1 d . . . . .
C3 C 0.1367(4) 0.2882(2) 0.30010(14) 0.0302(9) Uani 1 1 d . . . . .
C11 C -0.1551(5) 0.4115(3) 0.14595(17) 0.0431(11) Uani 1 1 d . . . . .
C12 C -0.2773(6) 0.3822(4) 0.1092(2) 0.0633(16) Uani 1 1 d . . . . .
H12A H -0.253697 0.391474 0.078612 0.095 Uiso 1 1 calc R U . . .
H12B H -0.289356 0.328554 0.113399 0.095 Uiso 1 1 calc R U . . .
H12C H -0.365589 0.408017 0.112444 0.095 Uiso 1 1 calc R U . . .
C13 C -0.1433(7) 0.4979(3) 0.1391(2) 0.0629(16) Uani 1 1 d . . . . .
H13A H -0.067031 0.517911 0.161824 0.094 Uiso 1 1 calc R U . . .
H13B H -0.122162 0.508110 0.108307 0.094 Uiso 1 1 calc R U . . .
H13C H -0.233145 0.521704 0.142855 0.094 Uiso 1 1 calc R U . . .
C14 C -0.1927(5) 0.3967(2) 0.19470(16) 0.0363(10) Uani 1 1 d . . . . .
C15 C -0.2838(5) 0.3385(3) 0.20753(18) 0.0408(11) Uani 1 1 d . . . . .
H15A H -0.338602 0.302028 0.186165 0.049 Uiso 1 1 calc R U . . .
C16 C -0.2922(5) 0.3463(3) 0.25531(19) 0.0452(12) Uani 1 1 d . . . . .
H16A H -0.358123 0.318240 0.272301 0.054 Uiso 1 1 calc R U . . .
C17 C -0.2073(5) 0.4097(3) 0.27260(18) 0.0441(11) Uani 1 1 d . . . . .
H17A H -0.206583 0.433712 0.303125 0.053 Uiso 1 1 calc R U . . .
C18 C -0.1462(5) 0.4403(2) 0.23497(16) 0.0371(10) Uani 1 1 d . . . . .
H18A H -0.091769 0.487974 0.235759 0.045 Uiso 1 1 calc R U . . .
C19 C 0.1484(5) 0.4181(2) 0.33792(15) 0.0345(9) Uani 1 1 d . . . . .
C20 C 0.2421(5) 0.4777(3) 0.33190(16) 0.0377(10) Uani 1 1 d . . . . .
C21 C 0.2786(6) 0.5287(3) 0.36852(19) 0.0546(14) Uani 1 1 d . . . . .
H21A H 0.341499 0.568526 0.365219 0.065 Uiso 1 1 calc R U . . .
C29 C -0.4155(6) 0.1168(3) 0.1943(2) 0.0551(14) Uani 1 1 d . . . . .
H29A H -0.448661 0.096029 0.165137 0.066 Uiso 1 1 calc R U . . .
C30 C -0.5106(6) 0.1287(3) 0.2246(2) 0.0608(16) Uani 1 1 d . . . . .
H30A H -0.608690 0.119762 0.215159 0.073 Uiso 1 1 calc R U . . .
C31 C -0.4621(5) 0.1542(3) 0.2693(2) 0.0556(15) Uani 1 1 d . . . . .
H31A H -0.526814 0.159068 0.290452 0.067 Uiso 1 1 calc R U . . .
C32 C -0.3155(5) 0.1728(2) 0.28307(19) 0.0418(11) Uani 1 1 d . . . . .
C27 C -0.2230(4) 0.1683(2) 0.24951(17) 0.0346(10) Uani 1 1 d . . . . .
C28 C -0.2693(5) 0.1349(2) 0.20607(17) 0.0414(11) Uani 1 1 d . . . . .
C33 C -0.1675(6) 0.1116(3) 0.17349(18) 0.0501(12) Uani 1 1 d . . . . .
H33A H -0.071199 0.127658 0.185926 0.075 Uiso 1 1 calc R U . . .
H33B H -0.169438 0.057294 0.170103 0.075 Uiso 1 1 calc R U . . .
H33C H -0.196666 0.134839 0.143578 0.075 Uiso 1 1 calc R U . . .
C34 C -0.2625(6) 0.1967(3) 0.33242(19) 0.0507(13) Uani 1 1 d . . . . .
H34A H -0.341710 0.196204 0.349921 0.076 Uiso 1 1 calc R U . . .
H34B H -0.188963 0.162071 0.346338 0.076 Uiso 1 1 calc R U . . .
H34C H -0.223005 0.247063 0.332578 0.076 Uiso 1 1 calc R U . . .
C35 C 0.3351(5) 0.2406(3) 0.36145(16) 0.0382(10) Uani 1 1 d . . . . .
C36 C 0.4211(5) 0.3056(3) 0.36287(18) 0.0442(11) Uani 1 1 d . . . . .
H36A H 0.401989 0.341366 0.339123 0.053 Uiso 1 1 calc R U . . .
C37 C 0.5341(6) 0.3179(3) 0.39887(19) 0.0542(14) Uani 1 1 d . . . . .
H37A H 0.587468 0.362624 0.399330 0.065 Uiso 1 1 calc R U . . .
C38 C 0.5691(6) 0.2657(4) 0.43386(19) 0.0620(16) Uani 1 1 d . . . . .
C39 C 0.4882(7) 0.2009(4) 0.4323(2) 0.0713(19) Uani 1 1 d . . . . .
H39A H 0.511400 0.164691 0.455655 0.086 Uiso 1 1 calc R U . . .
C40 C 0.3728(6) 0.1873(4) 0.3973(2) 0.0584(14) Uani 1 1 d . . . . .
H40A H 0.319892 0.142561 0.397535 0.070 Uiso 1 1 calc R U . . .
C41 C 0.6935(8) 0.2826(6) 0.4736(2) 0.101(3) Uani 1 1 d . . . . .
H41A H 0.736295 0.330702 0.468113 0.152 Uiso 1 1 calc R U . . .
H41B H 0.656706 0.284288 0.502723 0.152 Uiso 1 1 calc R U . . .
H41C H 0.765342 0.243348 0.474833 0.152 Uiso 1 1 calc R U . . .
C22 C 0.2233(7) 0.5210(3) 0.4093(2) 0.0666(17) Uani 1 1 d . . . . .
H22A H 0.246861 0.556250 0.433175 0.080 Uiso 1 1 calc R U . . .
C23 C 0.1339(7) 0.4620(3) 0.41491(19) 0.0626(16) Uani 1 1 d . . . . .
H23A H 0.098488 0.457189 0.443039 0.075 Uiso 1 1 calc R U . . .
C24 C 0.0935(5) 0.4085(3) 0.38010(17) 0.0442(11) Uani 1 1 d . . . . .
C25 C 0.3101(6) 0.4849(3) 0.28887(19) 0.0531(13) Uani 1 1 d . . . . .
H25A H 0.273678 0.445752 0.267165 0.080 Uiso 1 1 calc R U . . .
H25B H 0.287172 0.533799 0.274926 0.080 Uiso 1 1 calc R U . . .
H25C H 0.413152 0.479970 0.296801 0.080 Uiso 1 1 calc R U . . .
C26 C -0.0036(7) 0.3438(4) 0.3884(2) 0.0599(15) Uani 1 1 d . . . . .
H26A H -0.020718 0.312360 0.361045 0.090 Uiso 1 1 calc R U . . .
H26B H 0.041794 0.314158 0.414392 0.090 Uiso 1 1 calc R U . . .
H26C H -0.093962 0.363406 0.395080 0.090 Uiso 1 1 calc R U . . .
C47 C -0.1638(19) 0.0357(9) 0.0406(6) 0.115(6) Uani 0.5 1 d D U P . .
H47A H -0.208595 -0.000639 0.058494 0.172 Uiso 0.5 1 calc R U P . .
H47B H -0.156357 0.014704 0.010496 0.172 Uiso 0.5 1 calc R U P . .
H47C H -0.068850 0.047737 0.056590 0.172 Uiso 0.5 1 calc R U P . .
C48 C -0.2553(11) 0.1079(6) 0.0345(4) 0.071(4) Uani 0.5 1 d D U P . .
C49 C -0.2154(12) 0.1689(8) 0.0102(4) 0.069(4) Uani 0.5 1 d D . P . .
H49A H -0.130049 0.167954 -0.002550 0.083 Uiso 0.5 1 calc R U P . .
C50 C -0.3030(15) 0.2308(8) 0.0052(4) 0.092(6) Uani 0.5 1 d D . P . .
H50A H -0.278171 0.270507 -0.013232 0.111 Uiso 0.5 1 calc R U P . .
C51 C -0.4243(14) 0.2389(7) 0.0251(4) 0.071(4) Uani 0.5 1 d D . P . .
H51A H -0.479237 0.283177 0.022173 0.086 Uiso 0.5 1 calc R U P . .
C52 C -0.4594(11) 0.1782(8) 0.0494(4) 0.079(5) Uani 0.5 1 d D . P . .
H52A H -0.540994 0.181266 0.063993 0.094 Uiso 0.5 1 calc R U P . .
C53 C -0.3805(10) 0.1123(7) 0.0536(3) 0.055(3) Uani 0.5 1 d D . P . .
H53A H -0.411610 0.070752 0.069252 0.065 Uiso 0.5 1 calc R U P . .
B3 B -0.0102(6) 0.2751(3) 0.14052(18) 0.0368(11) Uani 1 1 d . . . . .
H3 H -0.110131 0.241482 0.138565 0.044 Uiso 1 1 calc R U . . .
C4 C 0.2115(4) 0.2303(2) 0.32412(15) 0.0339(9) Uani 1 1 d . . . . .
B4 B 0.0290(7) 0.3299(3) 0.0920(2) 0.0478(14) Uani 1 1 d . . . . .
H4 H -0.043779 0.331320 0.058420 0.057 Uiso 1 1 calc R U . . .
C5 C 0.1499(5) 0.1576(3) 0.31143(16) 0.0366(10) Uani 1 1 d . . . . .
H5A H 0.206076 0.115553 0.321838 0.044 Uiso 1 1 calc R U . . .
B5 B 0.1253(7) 0.4112(3) 0.1154(2) 0.0486(14) Uani 1 1 d . . . . .
H5 H 0.114870 0.465902 0.096779 0.058 Uiso 1 1 calc R U . . .
C6 C 0.0176(4) 0.1427(2) 0.28571(15) 0.0319(9) Uani 1 1 d . . . . .
B6 B 0.1426(6) 0.4056(3) 0.17687(19) 0.0385(12) Uani 1 1 d . . . . .
H6 H 0.141299 0.456748 0.198650 0.046 Uiso 1 1 calc R U . . .
C7 C -0.0339(5) 0.0616(3) 0.28558(17) 0.0416(11) Uani 1 1 d . . . . .
H7A H -0.127199 0.057648 0.266591 0.062 Uiso 1 1 calc R U . . .
H7B H 0.033593 0.029330 0.273157 0.062 Uiso 1 1 calc R U . . .
H7C H -0.041002 0.046272 0.316916 0.062 Uiso 1 1 calc R U . . .
B7 B 0.1561(6) 0.2447(3) 0.17265(19) 0.0388(12) Uani 1 1 d . . . . .
H7 H 0.165758 0.190150 0.191463 0.047 Uiso 1 1 calc R U . . .
B8 B 0.1358(7) 0.2489(3) 0.1112(2) 0.0459(13) Uani 1 1 d . . . . .
H8 H 0.132049 0.197025 0.089865 0.055 Uiso 1 1 calc R U . . .
B9 B 0.2204(7) 0.3336(4) 0.0958(2) 0.0524(15) Uani 1 1 d . . . . .
H9 H 0.272844 0.337147 0.064420 0.063 Uiso 1 1 calc R U . . .
B10 B 0.2909(7) 0.3823(3) 0.1483(2) 0.0478(14) Uani 1 1 d . . . . .
H10 H 0.388297 0.418167 0.151313 0.057 Uiso 1 1 calc R U . . .
B11 B 0.2523(6) 0.3256(3) 0.1954(2) 0.0415(12) Uani 1 1 d . . . . .
H11 H 0.325190 0.324412 0.229017 0.050 Uiso 1 1 calc R U . . .
B12 B 0.2987(6) 0.2810(3) 0.1450(2) 0.0459(13) Uani 1 1 d . . . . .
H12 H 0.401540 0.250467 0.145441 0.055 Uiso 1 1 calc R U . . .

loop_
_atom_site_aniso_label
_atom_site_aniso_U_11
_atom_site_aniso_U_22
_atom_site_aniso_U_33
_atom_site_aniso_U_23
_atom_site_aniso_U_13
_atom_site_aniso_U_12
Ta1 0.02447(9) 0.02339(9) 0.03200(10) 0.00067(7) 0.00552(6) 0.00184(7)
N1 0.0279(17) 0.0287(18) 0.0327(18) -0.0005(14) 0.0034(14) -0.0037(14)
C1 0.048(3) 0.027(2) 0.032(2) 0.0028(17) 0.0062(19) 0.0024(19)
N2 0.0269(17) 0.0233(18) 0.0379(19) -0.0010(14) 0.0098(15) 0.0015(13)
C2 0.031(2) 0.030(2) 0.032(2) 0.0018(17) 0.0037(17) 0.0044(18)
C3 0.025(2) 0.033(2) 0.033(2) 0.0001(18) 0.0061(17) -0.0009(17)
C11 0.050(3) 0.037(3) 0.041(3) 0.004(2) 0.005(2) 0.015(2)
C12 0.054(3) 0.078(4) 0.052(3) -0.001(3) -0.012(3) 0.022(3)
C13 0.089(4) 0.041(3) 0.064(4) 0.021(3) 0.030(3) 0.028(3)
C14 0.032(2) 0.028(2) 0.048(3) 0.0038(19) 0.0010(19) 0.0102(18)
C15 0.030(2) 0.034(2) 0.057(3) 0.004(2) 0.003(2) 0.0070(19)
C16 0.031(2) 0.041(3) 0.067(3) 0.014(2) 0.017(2) 0.014(2)
C17 0.044(3) 0.040(3) 0.050(3) 0.004(2) 0.014(2) 0.014(2)
C18 0.040(2) 0.024(2) 0.047(3) 0.0021(19) 0.008(2) 0.0080(19)
C19 0.034(2) 0.032(2) 0.037(2) -0.0009(18) 0.0035(18) 0.0038(18)
C20 0.036(2) 0.033(2) 0.043(3) -0.0027(19) 0.003(2) -0.0038(19)
C21 0.061(3) 0.041(3) 0.058(3) -0.007(2) -0.001(3) -0.013(3)
C29 0.050(3) 0.037(3) 0.071(4) -0.001(3) -0.013(3) -0.002(2)
C30 0.030(3) 0.041(3) 0.106(5) 0.004(3) -0.007(3) 0.000(2)
C31 0.032(3) 0.038(3) 0.102(5) 0.006(3) 0.026(3) 0.003(2)
C32 0.034(2) 0.026(2) 0.068(3) -0.001(2) 0.017(2) -0.0013(18)
C27 0.027(2) 0.020(2) 0.056(3) 0.0030(18) 0.006(2) 0.0022(16)
C28 0.043(3) 0.025(2) 0.053(3) 0.003(2) -0.002(2) -0.0022(19)
C33 0.061(3) 0.043(3) 0.048(3) -0.004(2) 0.011(2) -0.011(2)
C34 0.055(3) 0.041(3) 0.063(3) 0.000(2) 0.032(3) 0.000(2)
C35 0.030(2) 0.047(3) 0.037(2) 0.003(2) 0.0052(19) 0.008(2)
C36 0.035(2) 0.046(3) 0.050(3) -0.001(2) 0.000(2) 0.005(2)
C37 0.039(3) 0.068(4) 0.054(3) -0.014(3) 0.001(2) -0.002(3)
C38 0.039(3) 0.107(5) 0.039(3) -0.002(3) 0.001(2) 0.002(3)
C39 0.054(3) 0.115(6) 0.042(3) 0.027(3) -0.001(3) 0.009(4)
C40 0.048(3) 0.072(4) 0.055(3) 0.019(3) 0.005(3) -0.002(3)
C41 0.068(4) 0.171(9) 0.056(4) 0.008(5) -0.017(3) -0.006(5)
C22 0.093(5) 0.055(3) 0.052(3) -0.022(3) 0.010(3) -0.016(3)
C23 0.085(4) 0.065(4) 0.040(3) -0.014(3) 0.017(3) -0.005(3)
C24 0.048(3) 0.043(3) 0.043(3) -0.001(2) 0.011(2) -0.001(2)
C25 0.057(3) 0.047(3) 0.056(3) -0.001(2) 0.011(3) -0.021(3)
C26 0.069(4) 0.066(4) 0.049(3) -0.001(3) 0.024(3) -0.016(3)
C47 0.114(11) 0.126(12) 0.091(10) -0.046(9) -0.022(9) 0.037(10)
C48 0.072(6) 0.084(7) 0.046(5) -0.034(5) -0.033(5) 0.017(6)
C49 0.039(6) 0.125(12) 0.047(6) -0.026(7) 0.018(5) -0.030(7)
C50 0.123(14) 0.095(12) 0.050(7) 0.005(7) -0.015(9) -0.075(11)
C51 0.069(9) 0.064(8) 0.066(8) -0.027(7) -0.036(7) -0.001(7)
C52 0.029(5) 0.158(16) 0.045(7) -0.042(8) -0.005(5) -0.008(8)
C53 0.047(6) 0.096(9) 0.019(4) 0.005(5) -0.003(4) -0.029(6)
B3 0.045(3) 0.026(2) 0.039(3) 0.000(2) 0.004(2) 0.001(2)
C4 0.027(2) 0.035(2) 0.039(2) 0.0004(19) 0.0057(18) 0.0024(18)
B4 0.070(4) 0.039(3) 0.037(3) -0.001(2) 0.014(3) 0.007(3)
C5 0.034(2) 0.032(2) 0.045(3) 0.0097(19) 0.009(2) 0.0122(19)
B5 0.068(4) 0.035(3) 0.049(3) 0.006(2) 0.027(3) 0.001(3)
C6 0.032(2) 0.025(2) 0.042(2) 0.0021(18) 0.0148(19) 0.0060(17)
B6 0.045(3) 0.033(3) 0.039(3) -0.005(2) 0.010(2) -0.004(2)
C7 0.043(3) 0.033(2) 0.052(3) 0.003(2) 0.015(2) 0.004(2)
B7 0.039(3) 0.034(3) 0.045(3) -0.002(2) 0.012(2) 0.007(2)
B8 0.061(4) 0.034(3) 0.045(3) -0.003(2) 0.016(3) 0.006(3)
B9 0.068(4) 0.050(4) 0.046(3) 0.001(3) 0.029(3) 0.002(3)
B10 0.050(3) 0.049(3) 0.050(3) -0.001(3) 0.026(3) -0.007(3)
B11 0.033(3) 0.049(3) 0.044(3) -0.004(2) 0.010(2) -0.002(2)
B12 0.046(3) 0.046(3) 0.051(3) -0.004(3) 0.022(3) 0.002(3)

loop_
_atom_type_symbol
_atom_type_description
_atom_type_scat_dispersion_real
_atom_type_scat_dispersion_imag
_atom_type_scat_source
C C 0.0033 0.0016 'International Tables Vol C Tables 4.2.6.8 and 6.1.1.4'
H H 0.0000 0.0000 'International Tables Vol C Tables 4.2.6.8 and 6.1.1.4'
B B 0.0013 0.0007 'International Tables Vol C Tables 4.2.6.8 and 6.1.1.4'
N N 0.0061 0.0033 'International Tables Vol C Tables 4.2.6.8 and 6.1.1.4'
Ta Ta -0.7052 6.5227 'International Tables Vol C Tables 4.2.6.8 and 6.1.1.4'

loop_
_geom_angle_atom_site_label_1
_geom_angle_atom_site_label_2
_geom_angle_atom_site_label_3
_geom_angle
_geom_angle_site_symmetry_1
_geom_angle_site_symmetry_3
_geom_angle_publ_flag
N1 Ta1 C3 39.55(16) . . ?
N1 Ta1 N2 116.47(14) . . ?
C3 Ta1 N2 79.31(15) . . ?
N1 Ta1 C2 100.14(15) . . ?
C3 Ta1 C2 96.66(15) . . ?
N2 Ta1 C2 102.87(14) . . ?
N1 Ta1 C17 88.44(16) . . ?
C3 Ta1 C17 121.43(17) . . ?
N2 Ta1 C17 123.12(15) . . ?
C2 Ta1 C17 123.07(16) . . ?
N1 Ta1 C16 119.35(16) . . ?
C3 Ta1 C16 138.92(17) . . ?
N2 Ta1 C16 93.37(15) . . ?
C2 Ta1 C16 124.27(16) . . ?
C17 Ta1 C16 34.43(17) . . ?
N1 Ta1 C18 89.49(15) . . ?
C3 Ta1 C18 128.99(17) . . ?
N2 Ta1 C18 148.15(14) . . ?
C2 Ta1 C18 89.29(15) . . ?
C17 Ta1 C18 34.17(16) . . ?
C16 Ta1 C18 56.24(16) . . ?
N1 Ta1 C15 142.67(15) . . ?
C3 Ta1 C15 170.55(16) . . ?
N2 Ta1 C15 94.66(14) . . ?
C2 Ta1 C15 91.75(16) . . ?
C17 Ta1 C15 56.03(17) . . ?
C16 Ta1 C15 33.37(17) . . ?
C18 Ta1 C15 55.15(16) . . ?
N1 Ta1 C14 119.51(14) . . ?
C3 Ta1 C14 155.33(16) . . ?
N2 Ta1 C14 123.86(14) . . ?
C2 Ta1 C14 71.58(15) . . ?
C17 Ta1 C14 56.02(16) . . ?
C16 Ta1 C14 55.57(16) . . ?
C18 Ta1 C14 33.13(15) . . ?
C15 Ta1 C14 33.02(15) . . ?
C3 N1 C19 129.7(4) . . ?
C3 N1 Ta1 71.6(2) . . ?
C19 N1 Ta1 149.3(3) . . ?
C11 C1 B6 117.9(4) . . ?
C11 C1 B3 116.2(4) . . ?
B6 C1 B3 111.7(4) . . ?
C11 C1 C2 115.9(3) . . ?
B6 C1 C2 60.5(3) . . ?
B3 C1 C2 60.1(3) . . ?
C11 C1 B5 124.3(4) . . ?
B6 C1 B5 62.3(3) . . ?
B3 C1 B5 112.9(4) . . ?
C2 C1 B5 110.2(4) . . ?
C11 C1 B4 122.9(4) . . ?
B6 C1 B4 112.9(4) . . ?
B3 C1 B4 62.8(3) . . ?
C2 C1 B4 110.5(3) . . ?
B5 C1 B4 61.9(3) . . ?
C6 N2 C27 111.5(3) . . ?
C6 N2 Ta1 129.8(3) . . ?
C27 N2 Ta1 117.9(2) . . ?
B7 C2 C1 109.2(3) . . ?
B7 C2 B3 62.4(3) . . ?
C1 C2 B3 59.8(3) . . ?
B7 C2 B11 61.9(3) . . ?
C1 C2 B11 109.0(3) . . ?
B3 C2 B11 112.4(4) . . ?
B7 C2 B6 112.1(3) . . ?
C1 C2 B6 59.4(3) . . ?
B3 C2 B6 110.4(3) . . ?
B11 C2 B6 62.1(3) . . ?
B7 C2 Ta1 121.5(3) . . ?
C1 C2 Ta1 120.6(3) . . ?
B3 C2 Ta1 119.4(3) . . ?
B11 C2 Ta1 120.7(3) . . ?
B6 C2 Ta1 118.5(3) . . ?
N1 C3 C4 143.7(4) . . ?
N1 C3 Ta1 68.9(2) . . ?
C4 C3 Ta1 145.0(3) . . ?
C12 C11 C14 109.5(4) . . ?
C12 C11 C13 107.8(5) . . ?
C14 C11 C13 108.6(4) . . ?
C12 C11 C1 112.2(4) . . ?
C14 C11 C1 108.3(4) . . ?
C13 C11 C1 110.4(4) . . ?
C11 C12 H12A 109.5 . . ?
C11 C12 H12B 109.5 . . ?
H12A C12 H12B 109.5 . . ?
C11 C12 H12C 109.5 . . ?
H12A C12 H12C 109.5 . . ?
H12B C12 H12C 109.5 . . ?
C11 C13 H13A 109.5 . . ?
C11 C13 H13B 109.5 . . ?
H13A C13 H13B 109.5 . . ?
C11 C13 H13C 109.5 . . ?
H13A C13 H13C 109.5 . . ?
H13B C13 H13C 109.5 . . ?
C18 C14 C15 107.3(4) . . ?
C18 C14 C11 126.0(4) . . ?
C15 C14 C11 126.7(4) . . ?
C18 C14 Ta1 70.6(2) . . ?
C15 C14 Ta1 72.8(2) . . ?
C11 C14 Ta1 123.5(3) . . ?
C16 C15 C14 108.3(4) . . ?
C16 C15 Ta1 70.1(3) . . ?
C14 C15 Ta1 74.2(2) . . ?
C16 C15 H15A 125.7 . . ?
C14 C15 H15A 125.7 . . ?
Ta1 C15 H15A 125.7 . . ?
C15 C16 C17 108.2(4) . . ?
C15 C16 Ta1 76.5(3) . . ?
C17 C16 Ta1 71.7(3) . . ?
C15 C16 H16A 125.5 . . ?
C17 C16 H16A 125.5 . . ?
Ta1 C16 H16A 125.5 . . ?
C18 C17 C16 107.3(4) . . ?
C18 C17 Ta1 75.0(3) . . ?
C16 C17 Ta1 73.8(3) . . ?
C18 C17 H17A 125.8 . . ?
C16 C17 H17A 125.8 . . ?
Ta1 C17 H17A 125.8 . . ?
C14 C18 C17 108.8(4) . . ?
C14 C18 Ta1 76.3(2) . . ?
C17 C18 Ta1 70.8(2) . . ?
C14 C18 H18A 125.3 . . ?
C17 C18 H18A 125.3 . . ?
Ta1 C18 H18A 125.3 . . ?
C20 C19 C24 121.3(4) . . ?
C20 C19 N1 119.8(4) . . ?
C24 C19 N1 118.9(4) . . ?
C21 C20 C19 118.3(5) . . ?
C21 C20 C25 119.8(4) . . ?
C19 C20 C25 121.8(4) . . ?
C22 C21 C20 121.0(5) . . ?
C22 C21 H21A 119.5 . . ?
C20 C21 H21A 119.5 . . ?
C30 C29 C28 121.4(5) . . ?
C30 C29 H29A 119.3 . . ?
C28 C29 H29A 119.3 . . ?
C29 C30 C31 120.3(5) . . ?
C29 C30 H30A 119.9 . . ?
C31 C30 H30A 119.9 . . ?
C30 C31 C32 120.5(5) . . ?
C30 C31 H31A 119.8 . . ?
C32 C31 H31A 119.8 . . ?
C27 C32 C31 118.0(5) . . ?
C27 C32 C34 122.0(4) . . ?
C31 C32 C34 120.0(5) . . ?
C28 C27 C32 120.7(4) . . ?
C28 C27 N2 121.9(4) . . ?
C32 C27 N2 117.4(4) . . ?
C29 C28 C27 118.2(5) . . ?
C29 C28 C33 118.6(5) . . ?
C27 C28 C33 123.0(4) . . ?
C28 C33 H33A 109.5 . . ?
C28 C33 H33B 109.5 . . ?
H33A C33 H33B 109.5 . . ?
C28 C33 H33C 109.5 . . ?
H33A C33 H33C 109.5 . . ?
H33B C33 H33C 109.5 . . ?
C32 C34 H34A 109.5 . . ?
C32 C34 H34B 109.5 . . ?
H34A C34 H34B 109.5 . . ?
C32 C34 H34C 109.5 . . ?
H34A C34 H34C 109.5 . . ?
H34B C34 H34C 109.5 . . ?
C36 C35 C40 116.6(5) . . ?
C36 C35 C4 120.5(4) . . ?
C40 C35 C4 122.9(5) . . ?
C37 C36 C35 121.4(5) . . ?
C37 C36 H36A 119.3 . . ?
C35 C36 H36A 119.3 . . ?
C38 C37 C36 121.4(6) . . ?
C38 C37 H37A 119.3 . . ?
C36 C37 H37A 119.3 . . ?
C39 C38 C37 117.9(5) . . ?
C39 C38 C41 122.6(6) . . ?
C37 C38 C41 119.5(7) . . ?
C38 C39 C40 122.3(6) . . ?
C38 C39 H39A 118.9 . . ?
C40 C39 H39A 118.9 . . ?
C39 C40 C35 120.4(6) . . ?
C39 C40 H40A 119.8 . . ?
C35 C40 H40A 119.8 . . ?
C38 C41 H41A 109.5 . . ?
C38 C41 H41B 109.5 . . ?
H41A C41 H41B 109.5 . . ?
C38 C41 H41C 109.5 . . ?
H41A C41 H41C 109.5 . . ?
H41B C41 H41C 109.5 . . ?
C23 C22 C21 120.0(5) . . ?
C23 C22 H22A 120.0 . . ?
C21 C22 H22A 120.0 . . ?
C22 C23 C24 122.3(5) . . ?
C22 C23 H23A 118.8 . . ?
C24 C23 H23A 118.8 . . ?
C23 C24 C19 117.1(5) . . ?
C23 C24 C26 120.1(5) . . ?
C19 C24 C26 122.8(4) . . ?
C20 C25 H25A 109.5 . . ?
C20 C25 H25B 109.5 . . ?
H25A C25 H25B 109.5 . . ?
C20 C25 H25C 109.5 . . ?
H25A C25 H25C 109.5 . . ?
H25B C25 H25C 109.5 . . ?
C24 C26 H26A 109.5 . . ?
C24 C26 H26B 109.5 . . ?
H26A C26 H26B 109.5 . . ?
C24 C26 H26C 109.5 . . ?
H26A C26 H26C 109.5 . . ?
H26B C26 H26C 109.5 . . ?
C48 C47 H47A 109.5 . . ?
C48 C47 H47B 109.5 . . ?
H47A C47 H47B 109.5 . . ?
C48 C47 H47C 109.5 . . ?
H47A C47 H47C 109.5 . . ?
H47B C47 H47C 109.5 . . ?
C49 C48 C53 118.8(10) . . ?
C49 C48 C47 121.3(13) . . ?
C53 C48 C47 119.9(13) . . ?
C50 C49 C48 118.5(10) . . ?
C50 C49 H49A 120.8 . . ?
C48 C49 H49A 120.8 . . ?
C51 C50 C49 124.6(12) . . ?
C51 C50 H50A 117.7 . . ?
C49 C50 H50A 117.7 . . ?
C52 C51 C50 115.2(12) . . ?
C52 C51 H51A 122.4 . . ?
C50 C51 H51A 122.4 . . ?
C51 C52 C53 123.1(11) . . ?
C51 C52 H52A 118.4 . . ?
C53 C52 H52A 118.4 . . ?
C52 C53 C48 119.5(10) . . ?
C52 C53 H53A 120.3 . . ?
C48 C53 H53A 120.3 . . ?
C1 B3 C2 60.1(3) . . ?
C1 B3 B7 106.3(4) . . ?
C2 B3 B7 58.4(3) . . ?
C1 B3 B8 105.7(4) . . ?
C2 B3 B8 105.7(4) . . ?
B7 B3 B8 59.7(3) . . ?
C1 B3 B4 59.0(3) . . ?
C2 B3 B4 107.4(4) . . ?
B7 B3 B4 107.9(4) . . ?
B8 B3 B4 59.9(3) . . ?
C1 B3 H3 123.0 . . ?
C2 B3 H3 122.7 . . ?
B7 B3 H3 122.4 . . ?
B8 B3 H3 123.0 . . ?
B4 B3 H3 121.6 . . ?
C3 C4 C5 112.5(4) . . ?
C3 C4 C35 124.6(4) . . ?
C5 C4 C35 122.8(4) . . ?
C1 B4 B5 58.9(3) . . ?
C1 B4 B9 105.3(4) . . ?
B5 B4 B9 59.9(4) . . ?
C1 B4 B8 104.9(4) . . ?
B5 B4 B8 107.5(5) . . ?
B9 B4 B8 59.9(3) . . ?
C1 B4 B3 58.2(3) . . ?
B5 B4 B3 106.8(4) . . ?
B9 B4 B3 107.3(4) . . ?
B8 B4 B3 59.7(3) . . ?
C1 B4 H4 124.3 . . ?
B5 B4 H4 122.0 . . ?
B9 B4 H4 122.3 . . ?
B8 B4 H4 122.4 . . ?
B3 B4 H4 122.4 . . ?
C6 C5 C4 127.4(4) . . ?
C6 C5 H5A 116.3 . . ?
C4 C5 H5A 116.3 . . ?
C1 B5 B10 106.1(4) . . ?
C1 B5 B6 58.5(3) . . ?
B10 B5 B6 60.1(3) . . ?
C1 B5 B4 59.2(3) . . ?
B10 B5 B4 109.1(4) . . ?
B6 B5 B4 107.7(4) . . ?
C1 B5 B9 105.9(4) . . ?
B10 B5 B9 60.6(4) . . ?
B6 B5 B9 107.9(4) . . ?
B4 B5 B9 60.3(4) . . ?
C1 B5 H5 123.9 . . ?
B10 B5 H5 121.4 . . ?
B6 B5 H5 122.1 . . ?
B4 B5 H5 121.2 . . ?
B9 B5 H5 121.9 . . ?
C5 C6 N2 124.8(4) . . ?
C5 C6 C7 116.4(4) . . ?
N2 C6 C7 118.6(4) . . ?
C1 B6 C2 60.1(3) . . ?
C1 B6 B5 59.3(3) . . ?
C2 B6 B5 107.5(4) . . ?
C1 B6 B10 106.5(4) . . ?
C2 B6 B10 106.6(4) . . ?
B5 B6 B10 59.9(3) . . ?
C1 B6 B11 106.9(4) . . ?
C2 B6 B11 58.9(3) . . ?
B5 B6 B11 108.0(4) . . ?
B10 B6 B11 60.0(3) . . ?
C1 B6 H6 122.5 . . ?
C2 B6 H6 122.4 . . ?
B5 B6 H6 121.7 . . ?
B10 B6 H6 122.5 . . ?
B11 B6 H6 122.1 . . ?
C6 C7 H7A 109.5 . . ?
C6 C7 H7B 109.5 . . ?
H7A C7 H7B 109.5 . . ?
C6 C7 H7C 109.5 . . ?
H7A C7 H7C 109.5 . . ?
H7B C7 H7C 109.5 . . ?
C2 B7 B11 59.6(3) . . ?
C2 B7 B8 106.9(4) . . ?
B11 B7 B8 108.3(4) . . ?
C2 B7 B3 59.2(3) . . ?
B11 B7 B3 108.1(4) . . ?
B8 B7 B3 60.4(3) . . ?
C2 B7 B12 106.9(4) . . ?
B11 B7 B12 60.1(3) . . ?
B8 B7 B12 60.1(3) . . ?
B3 B7 B12 108.3(4) . . ?
C2 B7 H7 123.0 . . ?
B11 B7 H7 121.5 . . ?
B8 B7 H7 121.7 . . ?
B3 B7 H7 121.6 . . ?
B12 B7 H7 121.8 . . ?
B7 B8 B12 60.3(3) . . ?
B7 B8 B3 60.0(3) . . ?
B12 B8 B3 108.1(4) . . ?
B7 B8 B9 107.8(4) . . ?
B12 B8 B9 59.5(4) . . ?
B3 B8 B9 107.9(4) . . ?
B7 B8 B4 108.5(4) . . ?
B12 B8 B4 108.1(4) . . ?
B3 B8 B4 60.4(3) . . ?
B9 B8 B4 60.0(4) . . ?
B7 B8 H8 121.5 . . ?
B12 B8 H8 121.7 . . ?
B3 B8 H8 121.6 . . ?
B9 B8 H8 122.1 . . ?
B4 B8 H8 121.4 . . ?
B12 B9 B5 108.2(4) . . ?
B12 B9 B8 60.1(3) . . ?
B5 B9 B8 107.5(4) . . ?
B12 B9 B4 108.6(4) . . ?
B5 B9 B4 59.8(3) . . ?
B8 B9 B4 60.1(3) . . ?
B12 B9 B10 60.6(4) . . ?
B5 B9 B10 59.6(4) . . ?
B8 B9 B10 108.0(4) . . ?
B4 B9 B10 107.9(4) . . ?
B12 B9 H9 121.1 . . ?
B5 B9 H9 122.1 . . ?
B8 B9 H9 121.9 . . ?
B4 B9 H9 121.6 . . ?
B10 B9 H9 121.7 . . ?
B5 B10 B6 60.0(3) . . ?
B5 B10 B11 108.2(4) . . ?
B6 B10 B11 60.2(3) . . ?
B5 B10 B9 59.9(4) . . ?
B6 B10 B9 107.3(4) . . ?
B11 B10 B9 107.2(4) . . ?
B5 B10 B12 107.3(4) . . ?
B6 B10 B12 107.3(4) . . ?
B11 B10 B12 59.7(3) . . ?
B9 B10 B12 59.1(3) . . ?
B5 B10 H10 121.6 . . ?
B6 B10 H10 121.9 . . ?
B11 B10 H10 121.7 . . ?
B9 B10 H10 122.4 . . ?
B12 B10 H10 122.4 . . ?
C2 B11 B7 58.5(3) . . ?
C2 B11 B12 106.3(4) . . ?
B7 B11 B12 60.4(3) . . ?
C2 B11 B10 106.5(4) . . ?
B7 B11 B10 108.6(4) . . ?
B12 B11 B10 60.6(3) . . ?
C2 B11 B6 59.0(3) . . ?
B7 B11 B6 106.9(4) . . ?
B12 B11 B6 107.8(4) . . ?
B10 B11 B6 59.8(3) . . ?
C2 B11 H11 123.6 . . ?
B7 B11 H11 121.9 . . ?
B12 B11 H11 121.7 . . ?
B10 B11 H11 121.5 . . ?
B6 B11 H11 122.3 . . ?
B9 B12 B11 108.1(4) . . ?
B9 B12 B8 60.4(4) . . ?
B11 B12 B8 107.4(4) . . ?
B9 B12 B7 107.9(4) . . ?
B11 B12 B7 59.4(3) . . ?
B8 B12 B7 59.6(3) . . ?
B9 B12 B10 60.3(4) . . ?
B11 B12 B10 59.7(3) . . ?
B8 B12 B10 108.0(4) . . ?
B7 B12 B10 107.2(4) . . ?
B9 B12 H12 121.3 . . ?
B11 B12 H12 122.1 . . ?
B8 B12 H12 121.8 . . ?
B7 B12 H12 122.3 . . ?
B10 B12 H12 121.9 . . ?

loop_
_geom_bond_atom_site_label_1
_geom_bond_atom_site_label_2
_geom_bond_distance
_geom_bond_site_symmetry_2
_geom_bond_publ_flag
Ta1 N1 1.991(3) . ?
Ta1 C3 2.024(4) . ?
Ta1 N2 2.114(3) . ?
Ta1 C2 2.253(4) . ?
Ta1 C17 2.377(4) . ?
Ta1 C16 2.404(4) . ?
Ta1 C18 2.430(4) . ?
Ta1 C15 2.486(5) . ?
Ta1 C14 2.504(4) . ?
N1 C3 1.359(6) . ?
N1 C19 1.437(5) . ?
C1 C11 1.556(6) . ?
C1 B6 1.702(7) . ?
C1 B3 1.709(6) . ?
C1 C2 1.714(6) . ?
C1 B5 1.717(7) . ?
C1 B4 1.723(7) . ?
N2 C6 1.404(5) . ?
N2 C27 1.470(5) . ?
C2 B7 1.701(6) . ?
C2 B3 1.715(7) . ?
C2 B11 1.720(7) . ?
C2 B6 1.722(7) . ?
C3 C4 1.365(6) . ?
C11 C12 1.528(7) . ?
C11 C14 1.530(7) . ?
C11 C13 1.540(7) . ?
C12 H12A 0.9600 . ?
C12 H12B 0.9600 . ?
C12 H12C 0.9600 . ?
C13 H13A 0.9600 . ?
C13 H13B 0.9600 . ?
C13 H13C 0.9600 . ?
C14 C18 1.409(6) . ?
C14 C15 1.418(6) . ?
C15 C16 1.406(7) . ?
C15 H15A 0.9800 . ?
C16 C17 1.415(7) . ?
C16 H16A 0.9800 . ?
C17 C18 1.413(7) . ?
C17 H17A 0.9800 . ?
C18 H18A 0.9800 . ?
C19 C20 1.395(6) . ?
C19 C24 1.408(6) . ?
C20 C21 1.392(7) . ?
C20 C25 1.490(7) . ?
C21 C22 1.368(8) . ?
C21 H21A 0.9300 . ?
C29 C30 1.358(9) . ?
C29 C28 1.394(7) . ?
C29 H29A 0.9300 . ?
C30 C31 1.380(9) . ?
C30 H30A 0.9300 . ?
C31 C32 1.406(7) . ?
C31 H31A 0.9300 . ?
C32 C27 1.400(7) . ?
C32 C34 1.501(8) . ?
C27 C28 1.397(7) . ?
C28 C33 1.498(7) . ?
C33 H33A 0.9600 . ?
C33 H33B 0.9600 . ?
C33 H33C 0.9600 . ?
C34 H34A 0.9600 . ?
C34 H34B 0.9600 . ?
C34 H34C 0.9600 . ?
C35 C36 1.395(7) . ?
C35 C40 1.404(7) . ?
C35 C4 1.468(6) . ?
C36 C37 1.384(7) . ?
C36 H36A 0.9300 . ?
C37 C38 1.371(8) . ?
C37 H37A 0.9300 . ?
C38 C39 1.364(9) . ?
C38 C41 1.536(8) . ?
C39 C40 1.385(8) . ?
C39 H39A 0.9300 . ?
C40 H40A 0.9300 . ?
C41 H41A 0.9600 . ?
C41 H41B 0.9600 . ?
C41 H41C 0.9600 . ?
C22 C23 1.359(8) . ?
C22 H22A 0.9300 . ?
C23 C24 1.389(7) . ?
C23 H23A 0.9300 . ?
C24 C26 1.498(7) . ?
C25 H25A 0.9600 . ?
C25 H25B 0.9600 . ?
C25 H25C 0.9600 . ?
C26 H26A 0.9600 . ?
C26 H26B 0.9600 . ?
C26 H26C 0.9600 . ?
C47 C48 1.527(9) . ?
C47 H47A 0.9600 . ?
C47 H47B 0.9600 . ?
C47 H47C 0.9600 . ?
C48 C49 1.366(9) . ?
C48 C53 1.371(9) . ?
C49 C50 1.358(9) . ?
C49 H49A 0.9300 . ?
C50 C51 1.357(9) . ?
C50 H50A 0.9300 . ?
C51 C52 1.347(9) . ?
C51 H51A 0.9300 . ?
C52 C53 1.371(9) . ?
C52 H52A 0.9300 . ?
C53 H53A 0.9300 . ?
B3 B7 1.769(7) . ?
B3 B8 1.776(8) . ?
B3 B4 1.789(8) . ?
B3 H3 1.1000 . ?
C4 C5 1.427(6) . ?
B4 B5 1.769(9) . ?
B4 B9 1.778(9) . ?
B4 B8 1.780(8) . ?
B4 H4 1.1000 . ?
C5 C6 1.368(6) . ?
C5 H5A 0.9300 . ?
B5 B10 1.765(9) . ?
B5 B6 1.768(8) . ?
B5 B9 1.770(8) . ?
B5 H5 1.1000 . ?
C6 C7 1.505(6) . ?
B6 B10 1.770(8) . ?
B6 B11 1.776(8) . ?
B6 H6 1.1000 . ?
C7 H7A 0.9600 . ?
C7 H7B 0.9600 . ?
C7 H7C 0.9600 . ?
B7 B11 1.759(8) . ?
B7 B8 1.764(8) . ?
B7 B12 1.777(8) . ?
B7 H7 1.1000 . ?
B8 B12 1.772(9) . ?
B8 B9 1.777(8) . ?
B8 H8 1.1000 . ?
B9 B12 1.762(9) . ?
B9 B10 1.783(9) . ?
B9 H9 1.1000 . ?
B10 B11 1.773(8) . ?
B10 B12 1.788(9) . ?
B10 H10 1.1000 . ?
B11 B12 1.771(8) . ?
B11 H11 1.1000 . ?
B12 H12 1.1000 . ?
